data_4106270
loop_
_publ_author_name
'Takashi Kimura'
'Naoyuki Koiso'
'Koji Ishiwata'
'Shigeki Kuwata'
'Takao Ikariya'

_publ_section_title
;
 H-H and N-H Bond Cleavage of Dihydrogen and Ammonia with a Bifunctional
 Parent Imido (NH)-Bridged Diiridium Complex
;
_journal_name_full 'Journal of the American Chemical Society'
_journal_page_first 8880
_journal_page_last 8883
_journal_paper_doi 10.1021/ja203538b
_journal_volume 133
_journal_year 2011
_chemical_formula_moiety 'C20 H34 Ir2 N, C24 H20 B '
_chemical_formula_sum 'C44 H54 B Ir2 N'
_chemical_formula_weight 992.17
_space_group_IT_number 14
_symmetry_cell_setting monoclinic
_symmetry_Int_Tables_number 14
_symmetry_space_group_name_Hall '-P 2yn'
_symmetry_space_group_name_H-M 'P 1 21/n 1'
_cell_angle_alpha 90.0000
_cell_angle_beta 94.579(4)
_cell_angle_gamma 90.0000
_cell_formula_units_Z 4
_cell_length_a 13.517(3)
_cell_length_b 20.400(5)
_cell_length_c 14.527(4)
_cell_measurement_reflns_used 12858
_cell_measurement_temperature 93.1
_cell_measurement_theta_max 31.5
_cell_measurement_theta_min 2.9
_cell_volume 3993.0(17)
_computing_cell_refinement CrystalClear
_computing_data_collection CrystalClear
_computing_data_reduction CrystalStructure
_computing_publication_material 'CrystalStructure 3.8'
_computing_structure_refinement CRYSTALS
_computing_structure_solution 'DIRDIF99 (PATTY)'
_diffrn_ambient_temperature 93.1
_diffrn_detector_area_resol_mean 7.31
_diffrn_measured_fraction_theta_full 0.991
_diffrn_measured_fraction_theta_max 0.897
_diffrn_measurement_device_type 'Rigaku Saturn'
_diffrn_measurement_method \w
_diffrn_radiation_type 'Mo K\a'
_diffrn_radiation_wavelength 0.71070
_diffrn_reflns_av_R_equivalents 0.076
_diffrn_reflns_limit_h_max 18
_diffrn_reflns_limit_h_min -19
_diffrn_reflns_limit_k_max 23
_diffrn_reflns_limit_k_min -28
_diffrn_reflns_limit_l_max 20
_diffrn_reflns_limit_l_min -21
_diffrn_reflns_number 36451
_diffrn_reflns_theta_full 27.50
_diffrn_reflns_theta_max 31.38
_exptl_absorpt_coefficient_mu 6.707
_exptl_absorpt_correction_T_max 0.511
_exptl_absorpt_correction_T_min 0.408
_exptl_absorpt_correction_type multi-scan
_exptl_absorpt_process_details 'Jacobson, R. (1998) Private communication'
_exptl_crystal_colour red
_exptl_crystal_density_diffrn 1.650
_exptl_crystal_description block
_exptl_crystal_F_000 1936.00
_exptl_crystal_size_max 0.10
_exptl_crystal_size_mid 0.10
_exptl_crystal_size_min 0.10
_refine_diff_density_max 3.61
_refine_diff_density_min -2.48
_refine_ls_extinction_coef 520(23)
_refine_ls_extinction_method 'Larson (1970) Crystallographic Computing eq. 22'
_refine_ls_goodness_of_fit_ref 1.003
_refine_ls_hydrogen_treatment constr
_refine_ls_number_parameters 486
_refine_ls_number_reflns 9097
_refine_ls_R_factor_gt 0.0536
_refine_ls_shift/su_max 0.0000
_refine_ls_structure_factor_coef Fsqd
_refine_ls_weighting_details 'w = 1/[0.0010Fo^2^ + 1.0060\s(Fo^2^)]/(4Fo^2^)'
_refine_ls_weighting_scheme calc
_refine_ls_wR_factor_ref 0.1512
_reflns_number_gt 6004
_reflns_number_total 9101
_reflns_threshold_expression F^2^>2.0\s(F^2^)
_cod_data_source_file ja203538b_si_005.cif
_cod_data_source_block '__[(Cp*Ir)2(mu-H)2(mu-NH2)][BPh4](5)'
_cod_original_cell_volume 3993.1(17)
_cod_original_formula_sum 'C44 H54 B Ir2 N '
_cod_database_code 4106270

loop_
_symmetry_equiv_pos_site_id
_symmetry_equiv_pos_as_xyz
1 +X,+Y,+Z
2 1/2-X,1/2+Y,1/2-Z
3 -X,-Y,-Z
4 1/2+X,1/2-Y,1/2+Z

loop_
_atom_site_label
_atom_site_type_symbol
_atom_site_fract_x
_atom_site_fract_y
_atom_site_fract_z
_atom_site_U_iso_or_equiv
_atom_site_adp_type
_atom_site_occupancy
_atom_site_symmetry_multiplicity
_atom_site_calc_flag
_atom_site_refinement_flags
Ir(1) Ir 0.15056(3) 0.28521(2) 0.30567(3) 0.02619(11) Uani 1.00 1 d .
Ir(2) Ir 0.07169(3) 0.16926(2) 0.32237(3) 0.02094(10) Uani 1.00 1 d .
N(1) N 0.2115(6) 0.1915(5) 0.2841(7) 0.038(2) Uani 1.00 1 d .
C(1) C 0.1717(8) 0.3678(5) 0.2143(9) 0.036(3) Uani 1.00 1 d .
C(2) C 0.2584(8) 0.3615(6) 0.2762(11) 0.047(4) Uani 1.00 1 d .
C(3) C 0.2268(12) 0.3688(6) 0.3686(11) 0.060(4) Uani 1.00 1 d .
C(4) C 0.1207(9) 0.3817(5) 0.3635(8) 0.038(3) Uani 1.00 1 d .
C(5) C 0.0863(8) 0.3809(5) 0.2677(8) 0.031(2) Uani 1.00 1 d .
C(6) C 0.1661(11) 0.3664(6) 0.1105(9) 0.051(4) Uani 1.00 1 d .
C(7) C 0.3618(9) 0.3510(8) 0.2552(16) 0.090(6) Uani 1.00 1 d .
C(8) C 0.2967(16) 0.3674(7) 0.4559(13) 0.096(6) Uani 1.00 1 d .
C(9) C 0.0580(15) 0.3972(7) 0.4414(9) 0.074(5) Uani 1.00 1 d .
C(10) C -0.0171(8) 0.3896(6) 0.2300(9) 0.040(3) Uani 1.00 1 d .
C(11) C 0.0054(6) 0.0820(5) 0.2586(7) 0.024(2) Uani 1.00 1 d .
C(12) C -0.0731(7) 0.1259(5) 0.2851(7) 0.025(2) Uani 1.00 1 d .
C(13) C -0.0601(7) 0.1337(5) 0.3833(7) 0.024(2) Uani 1.00 1 d .
C(14) C 0.0254(7) 0.0956(5) 0.4182(8) 0.029(2) Uani 1.00 1 d .
C(15) C 0.0652(7) 0.0637(5) 0.3428(8) 0.030(2) Uani 1.00 1 d .
C(16) C 0.0161(8) 0.0557(6) 0.1648(8) 0.036(3) Uani 1.00 1 d .
C(17) C -0.1508(7) 0.1565(6) 0.2209(8) 0.033(3) Uani 1.00 1 d .
C(18) C -0.1272(8) 0.1736(6) 0.4394(9) 0.042(3) Uani 1.00 1 d .
C(19) C 0.0621(8) 0.0897(6) 0.5189(8) 0.036(3) Uani 1.00 1 d .
C(20) C 0.1534(9) 0.0192(5) 0.3483(10) 0.044(3) Uani 1.00 1 d .
C(21) C 0.4266(6) 0.1258(5) 0.1843(7) 0.024(2) Uani 1.00 1 d .
C(22) C 0.3830(7) 0.1762(5) 0.1320(7) 0.025(2) Uani 1.00 1 d .
C(23) C 0.3003(8) 0.1698(6) 0.0691(8) 0.034(3) Uani 1.00 1 d .
C(24) C 0.2575(7) 0.1082(5) 0.0563(7) 0.031(2) Uani 1.00 1 d .
C(25) C 0.2973(8) 0.0561(6) 0.1088(8) 0.036(3) Uani 1.00 1 d .
C(26) C 0.3782(7) 0.0653(5) 0.1701(7) 0.027(2) Uani 1.00 1 d .
C(27) C 0.4641(6) 0.1316(5) 0.3626(6) 0.022(2) Uani 1.00 1 d .
C(28) C 0.4247(8) 0.1855(5) 0.4049(8) 0.030(2) Uani 1.00 1 d .
C(29) C 0.3716(8) 0.1798(5) 0.4821(8) 0.032(3) Uani 1.00 1 d .
C(30) C 0.3517(7) 0.1196(6) 0.5194(7) 0.032(3) Uani 1.00 1 d .
C(31) C 0.3917(7) 0.0652(5) 0.4808(7) 0.026(2) Uani 1.00 1 d .
C(32) C 0.4479(7) 0.0706(5) 0.4040(7) 0.025(2) Uani 1.00 1 d .
C(33) C 0.5829(7) 0.2030(4) 0.2531(7) 0.025(2) Uani 1.00 1 d .
C(34) C 0.6231(7) 0.2406(5) 0.3260(7) 0.025(2) Uani 1.00 1 d .
C(35) C 0.6835(8) 0.2957(5) 0.3124(8) 0.030(2) Uani 1.00 1 d .
C(36) C 0.7064(8) 0.3120(5) 0.2243(8) 0.031(3) Uani 1.00 1 d .
C(37) C 0.6684(6) 0.2752(5) 0.1507(7) 0.025(2) Uani 1.00 1 d .
C(38) C 0.6076(6) 0.2222(5) 0.1646(7) 0.022(2) Uani 1.00 1 d .
C(39) C 0.6035(7) 0.0770(5) 0.2608(7) 0.024(2) Uani 1.00 1 d .
C(40) C 0.6180(8) 0.0423(5) 0.1789(8) 0.029(2) Uani 1.00 1 d .
C(41) C 0.6968(9) -0.0009(6) 0.1734(10) 0.045(3) Uani 1.00 1 d .
C(42) C 0.7635(9) -0.0113(6) 0.2525(11) 0.048(4) Uani 1.00 1 d .
C(43) C 0.7488(8) 0.0210(6) 0.3350(10) 0.044(3) Uani 1.00 1 d .
C(44) C 0.6693(7) 0.0646(5) 0.3376(8) 0.032(3) Uani 1.00 1 d .
B(1) B 0.5166(8) 0.1347(5) 0.2656(8) 0.022(2) Uani 1.00 1 d .
H(1) H 0.2248 0.1809 0.2226 0.046 Uiso 1.00 1 c R
H(2) H 0.2660 0.1785 0.3253 0.046 Uiso 1.00 1 c R
H(3) H 0.2300 0.3573 0.0907 0.062 Uiso 1.00 1 c R
H(4) H 0.1439 0.4078 0.0870 0.062 Uiso 1.00 1 c R
H(5) H 0.1209 0.3333 0.0882 0.062 Uiso 1.00 1 c R
H(6) H 0.4036 0.3515 0.3110 0.106 Uiso 1.00 1 c R
H(7) H 0.3814 0.3850 0.2157 0.106 Uiso 1.00 1 c R
H(8) H 0.3675 0.3099 0.2254 0.106 Uiso 1.00 1 c R
H(9) H 0.2599 0.3744 0.5081 0.109 Uiso 1.00 1 c R
H(10) H 0.3450 0.4010 0.4530 0.109 Uiso 1.00 1 c R
H(11) H 0.3288 0.3260 0.4612 0.109 Uiso 1.00 1 c R
H(12) H -0.0085 0.4048 0.4174 0.090 Uiso 1.00 1 c R
H(13) H 0.0830 0.4354 0.4728 0.090 Uiso 1.00 1 c R
H(14) H 0.0596 0.3614 0.4832 0.090 Uiso 1.00 1 c R
H(15) H -0.0204 0.3866 0.1646 0.048 Uiso 1.00 1 c R
H(16) H -0.0403 0.4313 0.2475 0.048 Uiso 1.00 1 c R
H(17) H -0.0572 0.3563 0.2536 0.048 Uiso 1.00 1 c R
H(18) H -0.0343 0.0736 0.1228 0.043 Uiso 1.00 1 c R
H(19) H 0.0098 0.0093 0.1657 0.043 Uiso 1.00 1 c R
H(20) H 0.0794 0.0672 0.1458 0.043 Uiso 1.00 1 c R
H(21) H -0.1920 0.1836 0.2549 0.040 Uiso 1.00 1 c R
H(22) H -0.1898 0.1233 0.1901 0.040 Uiso 1.00 1 c R
H(23) H -0.1202 0.1824 0.1767 0.040 Uiso 1.00 1 c R
H(24) H -0.1041 0.1712 0.5029 0.051 Uiso 1.00 1 c R
H(25) H -0.1928 0.1567 0.4312 0.051 Uiso 1.00 1 c R
H(26) H -0.1268 0.2180 0.4196 0.051 Uiso 1.00 1 c R
H(27) H 0.1189 0.0621 0.5247 0.042 Uiso 1.00 1 c R
H(28) H 0.0113 0.0715 0.5525 0.042 Uiso 1.00 1 c R
H(29) H 0.0793 0.1320 0.5427 0.042 Uiso 1.00 1 c R
H(30) H 0.1644 0.0039 0.2883 0.051 Uiso 1.00 1 c R
H(31) H 0.1415 -0.0170 0.3870 0.051 Uiso 1.00 1 c R
H(32) H 0.2101 0.0425 0.3733 0.051 Uiso 1.00 1 c R
H(33) H 0.4117 0.2185 0.1396 0.031 Uiso 1.00 1 c R
H(34) H 0.2739 0.2067 0.0356 0.041 Uiso 1.00 1 c R
H(35) H 0.2021 0.1019 0.0127 0.037 Uiso 1.00 1 c R
H(36) H 0.2681 0.0138 0.1019 0.043 Uiso 1.00 1 c R
H(37) H 0.4031 0.0287 0.2051 0.032 Uiso 1.00 1 c R
H(38) H 0.4345 0.2278 0.3800 0.036 Uiso 1.00 1 c R
H(39) H 0.3483 0.2184 0.5101 0.039 Uiso 1.00 1 c R
H(40) H 0.3116 0.1158 0.5700 0.039 Uiso 1.00 1 c R
H(41) H 0.3813 0.0233 0.5065 0.031 Uiso 1.00 1 c R
H(42) H 0.4756 0.0322 0.3794 0.030 Uiso 1.00 1 c R
H(43) H 0.6097 0.2290 0.3871 0.030 Uiso 1.00 1 c R
H(44) H 0.7082 0.3215 0.3636 0.036 Uiso 1.00 1 c R
H(45) H 0.7483 0.3483 0.2148 0.038 Uiso 1.00 1 c R
H(46) H 0.6840 0.2862 0.0899 0.030 Uiso 1.00 1 c R
H(47) H 0.5814 0.1978 0.1126 0.027 Uiso 1.00 1 c R
H(48) H 0.5728 0.0486 0.1262 0.035 Uiso 1.00 1 c R
H(49) H 0.7060 -0.0231 0.1172 0.056 Uiso 1.00 1 c R
H(50) H 0.8181 -0.0403 0.2493 0.059 Uiso 1.00 1 c R
H(51) H 0.7923 0.0136 0.3886 0.053 Uiso 1.00 1 c R
H(52) H 0.6598 0.0866 0.3939 0.038 Uiso 1.00 1 c R

loop_
_atom_site_aniso_label
_atom_site_aniso_U_11
_atom_site_aniso_U_22
_atom_site_aniso_U_33
_atom_site_aniso_U_12
_atom_site_aniso_U_13
_atom_site_aniso_U_23
Ir(1) 0.0255(2) 0.0263(2) 0.0257(2) -0.00390(17) -0.00451(16) 0.00114(18)
Ir(2) 0.0220(2) 0.0198(2) 0.0211(2) 0.00150(15) 0.00202(15) 0.00150(16)
N(1) 0.019(4) 0.058(6) 0.037(6) -0.019(4) 0.013(4) -0.004(5)
C(1) 0.039(6) 0.029(6) 0.042(7) -0.002(5) 0.010(5) 0.011(5)
C(2) 0.031(6) 0.034(6) 0.073(10) -0.015(5) -0.005(6) 0.019(6)
C(3) 0.083(10) 0.020(6) 0.066(10) -0.014(6) -0.054(8) 0.014(6)
C(4) 0.059(7) 0.021(5) 0.033(6) -0.002(5) -0.008(5) 0.000(4)
C(5) 0.038(6) 0.028(5) 0.025(5) 0.002(4) -0.004(4) -0.004(4)
C(6) 0.071(9) 0.042(7) 0.043(8) 0.004(6) 0.023(7) 0.018(6)
C(7) 0.023(6) 0.060(10) 0.18(2) -0.013(6) -0.008(9) 0.046(12)
C(8) 0.154(17) 0.033(8) 0.085(13) -0.028(9) -0.089(13) 0.022(8)
C(9) 0.156(17) 0.049(9) 0.020(7) 0.012(10) 0.028(9) -0.009(6)
C(10) 0.043(6) 0.040(7) 0.036(7) 0.005(5) -0.008(5) -0.005(5)
C(11) 0.013(4) 0.028(5) 0.032(6) -0.003(3) 0.002(3) -0.001(4)
C(12) 0.018(4) 0.032(5) 0.027(5) -0.009(4) 0.003(4) 0.003(4)
C(13) 0.020(4) 0.033(5) 0.020(5) -0.007(4) 0.001(3) 0.003(4)
C(14) 0.028(5) 0.026(5) 0.032(6) -0.009(4) -0.002(4) 0.009(4)
C(15) 0.025(5) 0.025(5) 0.037(6) -0.002(4) -0.008(4) -0.000(4)
C(16) 0.035(6) 0.038(6) 0.036(6) -0.008(5) 0.006(5) -0.014(5)
C(17) 0.023(5) 0.052(7) 0.025(6) 0.002(4) 0.000(4) 0.005(5)
C(18) 0.027(5) 0.066(9) 0.035(7) 0.007(5) 0.011(5) 0.004(6)
C(19) 0.037(6) 0.038(6) 0.031(6) -0.007(5) -0.011(5) 0.008(5)
C(20) 0.046(7) 0.017(5) 0.066(9) 0.011(5) -0.009(6) -0.010(5)
C(21) 0.016(4) 0.032(5) 0.023(5) 0.000(4) 0.006(3) 0.001(4)
C(22) 0.024(4) 0.022(5) 0.031(6) -0.003(4) 0.007(4) 0.004(4)
C(23) 0.030(5) 0.044(7) 0.030(6) 0.004(5) 0.003(4) 0.009(5)
C(24) 0.026(5) 0.044(6) 0.022(5) -0.007(4) -0.012(4) 0.001(4)
C(25) 0.036(6) 0.032(6) 0.038(7) -0.010(5) -0.007(5) -0.008(5)
C(26) 0.028(5) 0.025(5) 0.028(5) -0.001(4) 0.005(4) 0.001(4)
C(27) 0.017(4) 0.038(5) 0.009(4) 0.003(4) -0.005(3) 0.009(4)
C(28) 0.036(5) 0.024(5) 0.031(6) 0.009(4) 0.004(4) 0.012(4)
C(29) 0.032(5) 0.034(6) 0.030(6) 0.016(4) 0.014(4) -0.004(4)
C(30) 0.027(5) 0.051(7) 0.018(5) 0.004(5) 0.012(4) 0.005(5)
C(31) 0.022(4) 0.035(6) 0.020(5) -0.011(4) 0.003(4) 0.004(4)
C(32) 0.027(5) 0.028(5) 0.019(5) 0.005(4) -0.001(4) -0.000(4)
C(33) 0.037(5) 0.022(5) 0.017(5) 0.009(4) 0.006(4) 0.005(4)
C(34) 0.025(5) 0.026(5) 0.024(5) 0.001(4) 0.004(4) 0.005(4)
C(35) 0.038(5) 0.029(5) 0.024(5) -0.004(4) 0.001(4) -0.004(4)
C(36) 0.031(5) 0.030(5) 0.033(6) -0.001(4) 0.013(4) -0.001(4)
C(37) 0.020(4) 0.029(5) 0.026(5) -0.002(4) 0.004(4) 0.007(4)
C(38) 0.017(4) 0.030(5) 0.020(5) 0.008(4) 0.007(3) 0.002(4)
C(39) 0.022(4) 0.028(5) 0.022(5) -0.005(4) 0.001(4) 0.009(4)
C(40) 0.034(5) 0.022(5) 0.033(6) -0.005(4) 0.015(4) 0.002(4)
C(41) 0.049(7) 0.031(6) 0.061(9) -0.012(5) 0.036(7) -0.001(6)
C(42) 0.037(6) 0.027(6) 0.083(11) 0.002(5) 0.029(7) 0.020(6)
C(43) 0.021(5) 0.056(8) 0.057(9) -0.001(5) 0.011(5) 0.029(7)
C(44) 0.034(5) 0.029(5) 0.034(6) 0.002(4) 0.003(4) 0.014(5)
B(1) 0.024(5) 0.014(5) 0.028(6) 0.001(4) 0.000(4) 0.003(4)

loop_
_atom_type_symbol
_atom_type_description
_atom_type_scat_dispersion_real
_atom_type_scat_dispersion_imag
_atom_type_scat_source
C C 0.003 0.002
;
International Tables for Crystallography
(1992, Vol. C, Tables 4.2.6.8 and 6.1.1.4)
;
H H 0.000 0.000
;
International Tables for Crystallography
(1992, Vol. C, Table 6.1.1.4)
;
B B 0.001 0.001
;
International Tables for Crystallography
(1992, Vol. C, Tables 4.2.6.8 and 6.1.1.4)
;
Ir Ir -1.444 7.990
;
International Tables for Crystallography
(1992, Vol. C, Tables 4.2.6.8 and 6.1.1.4)
;
N N 0.006 0.003
;
International Tables for Crystallography
(1992, Vol. C, Tables 4.2.6.8 and 6.1.1.4)
;

loop_
_geom_angle_atom_site_label_1
_geom_angle_atom_site_label_2
_geom_angle_atom_site_label_3
_geom_angle
_geom_angle_publ_flag
Ir(2) Ir(1) N(1) 50.4(2) yes
Ir(2) Ir(1) C(1) 146.2(3) yes
Ir(2) Ir(1) C(2) 160.2(3) yes
Ir(2) Ir(1) C(3) 149.4(4) yes
Ir(2) Ir(1) C(4) 133.5(3) yes
Ir(2) Ir(1) C(5) 132.4(2) yes
N(1) Ir(1) C(1) 122.5(4) yes
N(1) Ir(1) C(2) 109.8(4) yes
N(1) Ir(1) C(3) 126.8(4) yes
N(1) Ir(1) C(4) 162.8(4) yes
N(1) Ir(1) C(5) 156.9(4) yes
C(1) Ir(1) C(2) 38.0(4) yes
C(1) Ir(1) C(3) 64.2(5) yes
C(1) Ir(1) C(4) 64.9(4) yes
C(1) Ir(1) C(5) 39.2(4) yes
C(2) Ir(1) C(3) 38.8(6) yes
C(2) Ir(1) C(4) 65.4(5) yes
C(2) Ir(1) C(5) 64.9(4) yes
C(3) Ir(1) C(4) 39.1(5) yes
C(3) Ir(1) C(5) 64.4(4) yes
C(4) Ir(1) C(5) 38.2(4) yes
Ir(1) Ir(2) N(1) 52.1(2) yes
Ir(1) Ir(2) C(11) 149.5(2) yes
Ir(1) Ir(2) C(12) 135.3(2) yes
Ir(1) Ir(2) C(13) 133.8(2) yes
Ir(1) Ir(2) C(14) 145.6(2) yes
Ir(1) Ir(2) C(15) 158.3(2) yes
N(1) Ir(2) C(11) 114.9(4) yes
N(1) Ir(2) C(12) 147.9(4) yes
N(1) Ir(2) C(13) 168.7(3) yes
N(1) Ir(2) C(14) 129.9(3) yes
N(1) Ir(2) C(15) 107.6(4) yes
C(11) Ir(2) C(12) 39.4(3) yes
C(11) Ir(2) C(13) 64.9(3) yes
C(11) Ir(2) C(14) 64.9(4) yes
C(11) Ir(2) C(15) 39.3(4) yes
C(12) Ir(2) C(13) 38.4(3) yes
C(12) Ir(2) C(14) 65.1(3) yes
C(12) Ir(2) C(15) 65.6(3) yes
C(13) Ir(2) C(14) 39.0(3) yes
C(13) Ir(2) C(15) 64.6(4) yes
C(14) Ir(2) C(15) 38.0(4) yes
Ir(1) N(1) Ir(2) 77.5(3) yes
Ir(1) C(1) C(2) 71.7(7) yes
Ir(1) C(1) C(5) 70.8(6) yes
Ir(1) C(1) C(6) 126.8(8) yes
C(2) C(1) C(5) 108.9(11) yes
C(2) C(1) C(6) 127.2(12) yes
C(5) C(1) C(6) 123.8(10) yes
Ir(1) C(2) C(1) 70.2(6) yes
Ir(1) C(2) C(3) 69.1(7) yes
Ir(1) C(2) C(7) 126.4(9) yes
C(1) C(2) C(3) 106.7(11) yes
C(1) C(2) C(7) 129.0(15) yes
C(3) C(2) C(7) 124.3(14) yes
Ir(1) C(3) C(2) 72.1(7) yes
Ir(1) C(3) C(4) 71.7(7) yes
Ir(1) C(3) C(8) 125.7(9) yes
C(2) C(3) C(4) 109.5(12) yes
C(2) C(3) C(8) 124.2(14) yes
C(4) C(3) C(8) 126.2(15) yes
Ir(1) C(4) C(3) 69.3(7) yes
Ir(1) C(4) C(5) 70.9(6) yes
Ir(1) C(4) C(9) 127.7(9) yes
C(3) C(4) C(5) 106.8(11) yes
C(3) C(4) C(9) 127.9(12) yes
C(5) C(4) C(9) 125.1(12) yes
Ir(1) C(5) C(1) 69.9(6) yes
Ir(1) C(5) C(4) 70.9(6) yes
Ir(1) C(5) C(10) 123.2(8) yes
C(1) C(5) C(4) 108.0(10) yes
C(1) C(5) C(10) 126.1(10) yes
C(4) C(5) C(10) 125.9(11) yes
Ir(2) C(11) C(12) 70.7(5) yes
Ir(2) C(11) C(15) 70.7(5) yes
Ir(2) C(11) C(16) 128.6(7) yes
C(12) C(11) C(15) 107.5(9) yes
C(12) C(11) C(16) 126.1(9) yes
C(15) C(11) C(16) 126.1(9) yes
Ir(2) C(12) C(11) 70.0(5) yes
Ir(2) C(12) C(13) 70.8(5) yes
Ir(2) C(12) C(17) 124.1(7) yes
C(11) C(12) C(13) 107.3(8) yes
C(11) C(12) C(17) 125.7(9) yes
C(13) C(12) C(17) 127.0(9) yes
Ir(2) C(13) C(12) 70.8(5) yes
Ir(2) C(13) C(14) 70.5(5) yes
Ir(2) C(13) C(18) 126.0(7) yes
C(12) C(13) C(14) 108.6(9) yes
C(12) C(13) C(18) 124.7(9) yes
C(14) C(13) C(18) 126.7(9) yes
Ir(2) C(14) C(13) 70.6(6) yes
Ir(2) C(14) C(15) 71.1(6) yes
Ir(2) C(14) C(19) 125.8(7) yes
C(13) C(14) C(15) 108.5(9) yes
C(13) C(14) C(19) 124.9(10) yes
C(15) C(14) C(19) 126.6(9) yes
Ir(2) C(15) C(11) 70.0(5) yes
Ir(2) C(15) C(14) 70.9(6) yes
Ir(2) C(15) C(20) 124.5(7) yes
C(11) C(15) C(14) 108.1(9) yes
C(11) C(15) C(20) 125.9(10) yes
C(14) C(15) C(20) 126.0(10) yes
C(22) C(21) C(26) 113.6(8) yes
C(22) C(21) B(1) 125.0(9) yes
C(26) C(21) B(1) 121.0(9) yes
C(21) C(22) C(23) 125.2(10) yes
C(22) C(23) C(24) 118.5(10) yes
C(23) C(24) C(25) 118.6(9) yes
C(24) C(25) C(26) 120.4(10) yes
C(21) C(26) C(25) 123.8(10) yes
C(28) C(27) C(32) 115.8(9) yes
C(28) C(27) B(1) 124.1(9) yes
C(32) C(27) B(1) 119.9(8) yes
C(27) C(28) C(29) 122.3(10) yes
C(28) C(29) C(30) 121.6(10) yes
C(29) C(30) C(31) 117.6(10) yes
C(30) C(31) C(32) 121.2(10) yes
C(27) C(32) C(31) 121.3(9) yes
C(34) C(33) C(38) 116.0(9) yes
C(34) C(33) B(1) 123.9(9) yes
C(38) C(33) B(1) 119.9(8) yes
C(33) C(34) C(35) 122.0(10) yes
C(34) C(35) C(36) 119.8(10) yes
C(35) C(36) C(37) 119.6(10) yes
C(36) C(37) C(38) 120.2(10) yes
C(33) C(38) C(37) 122.5(9) yes
C(40) C(39) C(44) 117.4(9) yes
C(40) C(39) B(1) 122.4(8) yes
C(44) C(39) B(1) 120.1(9) yes
C(39) C(40) C(41) 121.7(10) yes
C(40) C(41) C(42) 119.2(12) yes
C(41) C(42) C(43) 120.0(11) yes
C(42) C(43) C(44) 119.1(11) yes
C(39) C(44) C(43) 122.5(11) yes
C(21) B(1) C(27) 105.6(7) yes
C(21) B(1) C(33) 112.8(8) yes
C(21) B(1) C(39) 112.1(8) yes
C(27) B(1) C(33) 113.7(8) yes
C(27) B(1) C(39) 111.4(8) yes
C(33) B(1) C(39) 101.5(7) yes
Ir(1) N(1) H(1) 116.8 no
Ir(1) N(1) H(2) 116.8 no
Ir(2) N(1) H(1) 116.8 no
Ir(2) N(1) H(2) 116.8 no
H(1) N(1) H(2) 109.5 no
C(1) C(6) H(3) 109.4 no
C(1) C(6) H(4) 109.5 no
C(1) C(6) H(5) 109.5 no
H(3) C(6) H(4) 109.5 no
H(3) C(6) H(5) 109.5 no
H(4) C(6) H(5) 109.5 no
C(2) C(7) H(6) 109.3 no
C(2) C(7) H(7) 109.5 no
C(2) C(7) H(8) 109.6 no
H(6) C(7) H(7) 109.5 no
H(6) C(7) H(8) 109.5 no
H(7) C(7) H(8) 109.5 no
C(3) C(8) H(9) 109.5 no
C(3) C(8) H(10) 109.5 no
C(3) C(8) H(11) 109.5 no
H(9) C(8) H(10) 109.5 no
H(9) C(8) H(11) 109.5 no
H(10) C(8) H(11) 109.5 no
C(4) C(9) H(12) 109.5 no
C(4) C(9) H(13) 109.5 no
C(4) C(9) H(14) 109.4 no
H(12) C(9) H(13) 109.5 no
H(12) C(9) H(14) 109.5 no
H(13) C(9) H(14) 109.5 no
C(5) C(10) H(15) 109.5 no
C(5) C(10) H(16) 109.5 no
C(5) C(10) H(17) 109.5 no
H(15) C(10) H(16) 109.5 no
H(15) C(10) H(17) 109.5 no
H(16) C(10) H(17) 109.5 no
C(11) C(16) H(18) 109.5 no
C(11) C(16) H(19) 109.5 no
C(11) C(16) H(20) 109.5 no
H(18) C(16) H(19) 109.5 no
H(18) C(16) H(20) 109.5 no
H(19) C(16) H(20) 109.5 no
C(12) C(17) H(21) 109.5 no
C(12) C(17) H(22) 109.5 no
C(12) C(17) H(23) 109.5 no
H(21) C(17) H(22) 109.5 no
H(21) C(17) H(23) 109.5 no
H(22) C(17) H(23) 109.5 no
C(13) C(18) H(24) 109.5 no
C(13) C(18) H(25) 109.5 no
C(13) C(18) H(26) 109.5 no
H(24) C(18) H(25) 109.5 no
H(24) C(18) H(26) 109.5 no
H(25) C(18) H(26) 109.5 no
C(14) C(19) H(27) 109.5 no
C(14) C(19) H(28) 109.5 no
C(14) C(19) H(29) 109.4 no
H(27) C(19) H(28) 109.5 no
H(27) C(19) H(29) 109.5 no
H(28) C(19) H(29) 109.5 no
C(15) C(20) H(30) 109.5 no
C(15) C(20) H(31) 109.5 no
C(15) C(20) H(32) 109.5 no
H(30) C(20) H(31) 109.5 no
H(30) C(20) H(32) 109.5 no
H(31) C(20) H(32) 109.5 no
C(21) C(22) H(33) 117.4 no
C(23) C(22) H(33) 117.4 no
C(22) C(23) H(34) 120.8 no
C(24) C(23) H(34) 120.7 no
C(23) C(24) H(35) 120.7 no
C(25) C(24) H(35) 120.7 no
C(24) C(25) H(36) 119.8 no
C(26) C(25) H(36) 119.8 no
C(21) C(26) H(37) 118.1 no
C(25) C(26) H(37) 118.1 no
C(27) C(28) H(38) 118.8 no
C(29) C(28) H(38) 118.8 no
C(28) C(29) H(39) 119.2 no
C(30) C(29) H(39) 119.2 no
C(29) C(30) H(40) 121.2 no
C(31) C(30) H(40) 121.2 no
C(30) C(31) H(41) 119.4 no
C(32) C(31) H(41) 119.4 no
C(27) C(32) H(42) 119.3 no
C(31) C(32) H(42) 119.3 no
C(33) C(34) H(43) 119.0 no
C(35) C(34) H(43) 119.0 no
C(34) C(35) H(44) 120.1 no
C(36) C(35) H(44) 120.1 no
C(35) C(36) H(45) 120.2 no
C(37) C(36) H(45) 120.2 no
C(36) C(37) H(46) 119.9 no
C(38) C(37) H(46) 119.9 no
C(33) C(38) H(47) 118.7 no
C(37) C(38) H(47) 118.7 no
C(39) C(40) H(48) 119.1 no
C(41) C(40) H(48) 119.1 no
C(40) C(41) H(49) 120.4 no
C(42) C(41) H(49) 120.4 no
C(41) C(42) H(50) 120.0 no
C(43) C(42) H(50) 120.0 no
C(42) C(43) H(51) 120.4 no
C(44) C(43) H(51) 120.4 no
C(39) C(44) H(52) 118.8 no
C(43) C(44) H(52) 118.8 no

loop_
_geom_bond_atom_site_label_1
_geom_bond_atom_site_label_2
_geom_bond_distance
_geom_bond_publ_flag
Ir(1) Ir(2) 2.6138(5) yes
Ir(1) N(1) 2.114(10) yes
Ir(1) C(1) 2.178(12) yes
Ir(1) C(2) 2.197(12) yes
Ir(1) C(3) 2.157(13) yes
Ir(1) C(4) 2.190(11) yes
Ir(1) C(5) 2.190(11) yes
Ir(2) N(1) 2.063(9) yes
Ir(2) C(11) 2.167(10) yes
Ir(2) C(12) 2.177(9) yes
Ir(2) C(13) 2.176(10) yes
Ir(2) C(14) 2.174(11) yes
Ir(2) C(15) 2.177(11) yes
C(1) C(2) 1.425(17) yes
C(1) C(5) 1.466(17) yes
C(1) C(6) 1.504(19) yes
C(2) C(3) 1.45(2) yes
C(2) C(7) 1.471(19) yes
C(3) C(4) 1.45(2) yes
C(3) C(8) 1.52(2) yes
C(4) C(5) 1.432(17) yes
C(4) C(9) 1.50(2) yes
C(5) C(10) 1.470(16) yes
C(11) C(12) 1.463(14) yes
C(11) C(15) 1.460(15) yes
C(11) C(16) 1.482(16) yes
C(12) C(13) 1.432(15) yes
C(12) C(17) 1.485(14) yes
C(13) C(14) 1.451(14) yes
C(13) C(18) 1.505(16) yes
C(14) C(15) 1.417(16) yes
C(14) C(19) 1.511(16) yes
C(15) C(20) 1.495(15) yes
C(21) C(22) 1.382(14) yes
C(21) C(26) 1.404(14) yes
C(21) B(1) 1.637(14) yes
C(22) C(23) 1.392(14) yes
C(23) C(24) 1.389(16) yes
C(24) C(25) 1.391(16) yes
C(25) C(26) 1.368(15) yes
C(27) C(28) 1.387(15) yes
C(27) C(32) 1.406(14) yes
C(27) B(1) 1.629(15) yes
C(28) C(29) 1.384(16) yes
C(29) C(30) 1.377(16) yes
C(30) C(31) 1.374(16) yes
C(31) C(32) 1.403(14) yes
C(33) C(34) 1.383(14) yes
C(33) C(38) 1.408(14) yes
C(33) B(1) 1.674(15) yes
C(34) C(35) 1.412(15) yes
C(35) C(36) 1.380(17) yes
C(36) C(37) 1.373(15) yes
C(37) C(38) 1.384(14) yes
C(39) C(40) 1.411(15) yes
C(39) C(44) 1.394(15) yes
C(39) B(1) 1.668(14) yes
C(40) C(41) 1.390(16) yes
C(41) C(42) 1.42(2) yes
C(42) C(43) 1.40(2) yes
C(43) C(44) 1.396(16) yes
N(1) H(1) 0.950 no
N(1) H(2) 0.950 no
C(6) H(3) 0.950 no
C(6) H(4) 0.950 no
C(6) H(5) 0.950 no
C(7) H(6) 0.950 no
C(7) H(7) 0.950 no
C(7) H(8) 0.950 no
C(8) H(9) 0.950 no
C(8) H(10) 0.950 no
C(8) H(11) 0.950 no
C(9) H(12) 0.950 no
C(9) H(13) 0.950 no
C(9) H(14) 0.950 no
C(10) H(15) 0.950 no
C(10) H(16) 0.950 no
C(10) H(17) 0.950 no
C(16) H(18) 0.950 no
C(16) H(19) 0.950 no
C(16) H(20) 0.950 no
C(17) H(21) 0.950 no
C(17) H(22) 0.950 no
C(17) H(23) 0.950 no
C(18) H(24) 0.950 no
C(18) H(25) 0.950 no
C(18) H(26) 0.950 no
C(19) H(27) 0.950 no
C(19) H(28) 0.950 no
C(19) H(29) 0.950 no
C(20) H(30) 0.950 no
C(20) H(31) 0.950 no
C(20) H(32) 0.950 no
C(22) H(33) 0.950 no
C(23) H(34) 0.950 no
C(24) H(35) 0.950 no
C(25) H(36) 0.950 no
C(26) H(37) 0.950 no
C(28) H(38) 0.950 no
C(29) H(39) 0.950 no
C(30) H(40) 0.950 no
C(31) H(41) 0.950 no
C(32) H(42) 0.950 no
C(34) H(43) 0.950 no
C(35) H(44) 0.950 no
C(36) H(45) 0.950 no
C(37) H(46) 0.950 no
C(38) H(47) 0.950 no
C(40) H(48) 0.950 no
C(41) H(49) 0.950 no
C(42) H(50) 0.950 no
C(43) H(51) 0.950 no
C(44) H(52) 0.950 no

loop_
_geom_contact_atom_site_label_1
_geom_contact_atom_site_label_2
_geom_contact_distance
_geom_contact_site_symmetry_2
N(1) C(22) 3.343(14) .
N(1) C(23) 3.463(16) .
N(1) C(28) 3.255(13) .
N(1) C(29) 3.468(14) .
C(10) C(30) 3.417(16) 4_454
C(12) C(42) 3.573(16) 1_455
C(12) C(43) 3.343(16) 1_455
C(13) C(43) 3.487(15) 1_455
C(17) C(37) 3.532(15) 1_455
C(17) C(38) 3.564(13) 1_455
C(17) C(43) 3.548(18) 1_455
C(19) C(37) 3.590(15) 4_455
C(22) N(1) 3.343(14) .
C(23) N(1) 3.463(16) .
C(28) N(1) 3.255(13) .
C(29) N(1) 3.468(14) .
C(30) C(10) 3.417(16) 4_555
C(37) C(17) 3.532(15) 1_655
C(37) C(19) 3.590(15) 4_554
C(38) C(17) 3.564(13) 1_655
C(42) C(12) 3.573(16) 1_655
C(43) C(12) 3.343(16) 1_655
C(43) C(13) 3.487(15) 1_655
C(43) C(17) 3.548(18) 1_655
N(1) H(33) 3.598 .
N(1) H(38) 3.303 .
C(1) H(30) 3.555 2_555
C(2) H(30) 3.250 2_555
C(3) H(36) 2.990 2_555
C(4) H(36) 3.108 2_555
C(4) H(37) 3.169 2_555
C(5) H(37) 3.043 2_555
C(6) H(25) 3.382 4_554
C(6) H(31) 3.521 2_555
C(6) H(52) 3.284 4_454
C(7) H(30) 3.197 2_555
C(7) H(31) 3.391 2_555
C(7) H(33) 3.280 .
C(7) H(38) 3.206 .
C(8) H(18) 3.415 4_555
C(8) H(22) 3.397 4_555
C(8) H(23) 3.466 4_555
C(8) H(36) 3.205 2_555
C(8) H(39) 3.204 .
C(9) H(36) 3.438 2_555
C(9) H(37) 3.490 2_555
C(9) H(47) 3.149 4_455
C(9) H(48) 2.895 4_455
C(10) H(37) 3.330 2_555
C(10) H(40) 3.149 4_454
C(10) H(42) 3.383 2_555
C(10) H(45) 3.272 1_455
C(11) H(50) 3.550 1_455
C(12) H(51) 3.355 1_455
C(13) H(51) 3.165 1_455
C(14) H(28) 3.474 3_556
C(14) H(51) 3.563 1_455
C(15) H(28) 3.352 3_556
C(17) H(9) 3.289 4_454
C(18) H(3) 3.104 4_455
C(18) H(34) 3.164 4_455
C(18) H(51) 3.501 1_455
C(18) H(52) 3.403 1_455
C(19) H(28) 3.565 3_556
C(19) H(31) 3.500 3_556
C(19) H(40) 3.437 .
C(19) H(46) 3.149 4_455
C(19) H(51) 3.115 3_656
C(20) H(7) 2.919 2_545
C(20) H(28) 3.312 3_556
C(21) H(1) 3.042 .
C(21) H(2) 3.282 .
C(21) H(14) 3.561 4_554
C(22) H(1) 2.601 .
C(22) H(2) 3.331 .
C(22) H(8) 3.061 .
C(22) H(14) 3.433 4_554
C(23) H(1) 2.536 .
C(23) H(26) 3.357 4_554
C(23) H(44) 3.146 4_454
C(24) H(1) 2.898 .
C(24) H(20) 2.947 .
C(24) H(44) 3.168 4_454
C(24) H(49) 3.133 3_655
C(25) H(1) 3.231 .
C(25) H(13) 3.224 2_545
C(25) H(20) 3.044 .
C(25) H(30) 3.450 .
C(25) H(49) 3.348 3_655
C(26) H(1) 3.270 .
C(26) H(13) 3.433 2_545
C(27) H(2) 2.854 .
C(28) H(2) 2.358 .
C(28) H(11) 3.277 .
C(29) H(2) 2.590 .
C(29) H(11) 3.049 .
C(29) H(15) 3.221 4_555
C(29) H(46) 3.162 4_455
C(30) H(2) 3.196 .
C(30) H(15) 2.621 4_555
C(30) H(17) 3.559 4_555
C(30) H(27) 3.365 .
C(30) H(32) 3.161 .
C(30) H(45) 3.328 4_455
C(30) H(46) 3.202 4_455
C(31) H(2) 3.566 .
C(31) H(4) 3.382 2_545
C(31) H(15) 3.000 4_555
C(31) H(32) 2.840 .
C(31) H(41) 3.552 3_656
C(31) H(42) 3.273 3_656
C(32) H(2) 3.429 .
C(32) H(4) 3.551 2_545
C(32) H(32) 3.260 .
C(32) H(41) 3.194 3_656
C(33) H(21) 3.068 1_655
C(34) H(21) 3.014 1_655
C(34) H(25) 3.294 1_655
C(34) H(26) 3.571 1_655
C(35) H(21) 2.997 1_655
C(35) H(26) 3.298 1_655
C(35) H(34) 3.373 4_555
C(35) H(35) 3.575 4_555
C(35) H(50) 3.463 2_655
C(36) H(17) 3.315 1_655
C(36) H(21) 2.973 1_655
C(36) H(29) 3.241 4_554
C(36) H(40) 3.119 4_554
C(36) H(50) 3.059 2_655
C(37) H(21) 2.981 1_655
C(37) H(23) 3.424 1_655
C(37) H(29) 2.683 4_554
C(37) H(39) 3.301 4_554
C(37) H(40) 3.229 4_554
C(38) H(14) 3.163 4_554
C(38) H(21) 3.019 1_655
C(38) H(22) 3.398 1_655
C(38) H(29) 3.469 4_554
C(39) H(16) 3.091 2_545
C(39) H(21) 3.525 1_655
C(39) H(22) 3.195 1_655
C(40) H(12) 3.418 2_545
C(40) H(13) 3.029 4_554
C(40) H(14) 3.494 4_554
C(40) H(16) 2.748 2_545
C(40) H(22) 3.071 1_655
C(41) H(12) 3.374 2_545
C(41) H(13) 3.454 4_554
C(41) H(16) 2.846 2_545
C(41) H(22) 2.960 1_655
C(41) H(45) 3.530 2_645
C(42) H(16) 3.235 2_545
C(42) H(22) 2.974 1_655
C(42) H(40) 3.557 3_656
C(42) H(45) 2.909 2_645
C(43) H(16) 3.490 2_545
C(43) H(22) 3.122 1_655
C(43) H(25) 3.173 1_655
C(43) H(27) 3.108 3_656
C(43) H(40) 3.248 3_656
C(43) H(41) 3.139 3_656
C(43) H(45) 3.597 2_645
C(44) H(16) 3.408 2_545
C(44) H(21) 3.349 1_655
C(44) H(22) 3.209 1_655
C(44) H(25) 2.907 1_655
C(44) H(41) 3.009 3_656
H(1) C(21) 3.042 .
H(1) C(22) 2.601 .
H(1) C(23) 2.536 .
H(1) C(24) 2.898 .
H(1) C(25) 3.231 .
H(1) C(26) 3.270 .
H(1) H(33) 2.985 .
H(1) H(34) 2.895 .
H(1) H(35) 3.441 .
H(2) C(21) 3.282 .
H(2) C(22) 3.331 .
H(2) C(27) 2.854 .
H(2) C(28) 2.358 .
H(2) C(29) 2.590 .
H(2) C(30) 3.196 .
H(2) C(31) 3.566 .
H(2) C(32) 3.429 .
H(2) H(33) 3.560 .
H(2) H(38) 2.557 .
H(2) H(39) 2.937 .
H(3) C(18) 3.104 4_554
H(3) H(24) 2.730 4_554
H(3) H(25) 2.631 4_554
H(3) H(31) 3.098 2_555
H(3) H(34) 3.243 .
H(3) H(52) 3.155 4_454
H(4) C(31) 3.382 2_555
H(4) C(32) 3.551 2_555
H(4) H(25) 3.538 4_554
H(4) H(31) 3.275 2_555
H(4) H(32) 3.405 2_555
H(4) H(41) 2.726 2_555
H(4) H(42) 3.068 2_555
H(4) H(52) 2.832 4_454
H(5) H(25) 3.536 4_554
H(5) H(34) 3.434 .
H(5) H(43) 3.178 4_454
H(5) H(52) 3.340 4_454
H(6) H(19) 3.433 2_555
H(6) H(30) 3.520 2_555
H(6) H(38) 2.734 .
H(7) C(20) 2.919 2_555
H(7) H(19) 3.341 2_555
H(7) H(24) 3.318 4_554
H(7) H(28) 3.188 4_554
H(7) H(30) 2.504 2_555
H(7) H(31) 2.499 2_555
H(8) C(22) 3.061 .
H(8) H(24) 3.309 4_554
H(8) H(33) 2.346 .
H(8) H(38) 2.888 .
H(9) C(17) 3.289 4_555
H(9) H(18) 3.301 4_555
H(9) H(22) 2.677 4_555
H(9) H(23) 3.055 4_555
H(9) H(36) 3.270 2_555
H(9) H(39) 3.400 .
H(9) H(47) 3.298 4_455
H(9) H(48) 3.536 4_455
H(9) H(49) 3.526 4_455
H(10) H(18) 2.894 4_555
H(10) H(19) 3.498 2_555
H(10) H(22) 3.549 4_555
H(10) H(36) 2.842 2_555
H(11) C(28) 3.277 .
H(11) C(29) 3.049 .
H(11) H(18) 3.526 4_555
H(11) H(22) 3.510 4_555
H(11) H(23) 3.157 4_555
H(11) H(38) 2.778 .
H(11) H(39) 2.317 .
H(12) C(40) 3.418 2_555
H(12) C(41) 3.374 2_555
H(12) H(37) 3.463 2_555
H(12) H(48) 3.110 2_555
H(12) H(48) 3.283 4_455
H(12) H(49) 3.054 2_555
H(13) C(25) 3.224 2_555
H(13) C(26) 3.433 2_555
H(13) C(40) 3.029 4_455
H(13) C(41) 3.454 4_455
H(13) H(13) 3.593 3_566
H(13) H(36) 2.853 2_555
H(13) H(37) 3.228 2_555
H(13) H(47) 3.392 4_455
H(13) H(48) 3.371 2_555
H(13) H(48) 2.268 4_455
H(13) H(49) 3.133 4_455
H(14) C(21) 3.561 4_455
H(14) C(22) 3.433 4_455
H(14) C(38) 3.163 4_455
H(14) C(40) 3.494 4_455
H(14) H(33) 3.541 4_455
H(14) H(47) 2.233 4_455
H(14) H(48) 2.767 4_455
H(15) C(29) 3.221 4_454
H(15) C(30) 2.621 4_454
H(15) C(31) 3.000 4_454
H(15) H(39) 3.483 4_454
H(15) H(40) 2.558 4_454
H(15) H(41) 3.151 4_454
H(15) H(42) 3.106 2_555
H(15) H(45) 3.359 1_455
H(16) C(39) 3.091 2_555
H(16) C(40) 2.748 2_555
H(16) C(41) 2.846 2_555
H(16) C(42) 3.235 2_555
H(16) C(43) 3.490 2_555
H(16) C(44) 3.408 2_555
H(16) H(37) 2.767 2_555
H(16) H(40) 3.279 4_454
H(16) H(42) 2.940 2_555
H(16) H(45) 3.323 1_455
H(16) H(48) 3.068 2_555
H(16) H(49) 3.232 2_555
H(17) C(30) 3.559 4_454
H(17) C(36) 3.315 1_455
H(17) H(40) 3.134 4_454
H(17) H(45) 2.649 1_455
H(18) C(8) 3.415 4_454
H(18) H(9) 3.301 4_454
H(18) H(10) 2.894 4_454
H(18) H(11) 3.526 4_454
H(19) H(6) 3.433 2_545
H(19) H(7) 3.341 2_545
H(19) H(10) 3.498 2_545
H(19) H(50) 3.118 1_455
H(20) C(24) 2.947 .
H(20) C(25) 3.044 .
H(20) H(35) 2.739 .
H(20) H(36) 2.891 .
H(21) C(33) 3.068 1_455
H(21) C(34) 3.014 1_455
H(21) C(35) 2.997 1_455
H(21) C(36) 2.973 1_455
H(21) C(37) 2.981 1_455
H(21) C(38) 3.019 1_455
H(21) C(39) 3.525 1_455
H(21) C(44) 3.349 1_455
H(21) H(43) 3.544 1_455
H(21) H(44) 3.545 1_455
H(21) H(45) 3.494 1_455
H(21) H(46) 3.505 1_455
H(21) H(47) 3.568 1_455
H(21) H(52) 3.559 1_455
H(22) C(8) 3.397 4_454
H(22) C(38) 3.398 1_455
H(22) C(39) 3.195 1_455
H(22) C(40) 3.071 1_455
H(22) C(41) 2.960 1_455
H(22) C(42) 2.974 1_455
H(22) C(43) 3.122 1_455
H(22) C(44) 3.209 1_455
H(22) H(9) 2.677 4_454
H(22) H(10) 3.549 4_454
H(22) H(11) 3.510 4_454
H(22) H(47) 3.547 1_455
H(22) H(49) 3.433 1_455
H(22) H(50) 3.446 1_455
H(23) C(8) 3.466 4_454
H(23) C(37) 3.424 1_455
H(23) H(9) 3.055 4_454
H(23) H(11) 3.157 4_454
H(23) H(39) 3.159 4_454
H(23) H(46) 3.543 1_455
H(24) H(3) 2.730 4_455
H(24) H(7) 3.318 4_455
H(24) H(8) 3.309 4_455
H(24) H(31) 3.583 3_556
H(24) H(33) 2.997 4_455
H(24) H(34) 3.046 4_455
H(25) C(6) 3.382 4_455
H(25) C(34) 3.294 1_455
H(25) C(43) 3.173 1_455
H(25) C(44) 2.907 1_455
H(25) H(3) 2.631 4_455
H(25) H(4) 3.538 4_455
H(25) H(5) 3.536 4_455
H(25) H(34) 3.222 4_455
H(25) H(43) 3.072 1_455
H(25) H(51) 2.989 1_455
H(25) H(52) 2.479 1_455
H(26) C(23) 3.357 4_455
H(26) C(34) 3.571 1_455
H(26) C(35) 3.298 1_455
H(26) H(33) 3.449 4_455
H(26) H(34) 2.714 4_455
H(26) H(43) 3.562 1_455
H(26) H(44) 3.131 1_455
H(27) C(30) 3.365 .
H(27) C(43) 3.108 3_656
H(27) H(28) 3.386 3_556
H(27) H(40) 2.855 .
H(27) H(46) 3.334 4_455
H(27) H(50) 3.355 3_656
H(27) H(51) 2.275 3_656
H(28) C(14) 3.474 3_556
H(28) C(15) 3.352 3_556
H(28) C(19) 3.565 3_556
H(28) C(20) 3.312 3_556
H(28) H(7) 3.188 4_455
H(28) H(27) 3.386 3_556
H(28) H(28) 3.293 3_556
H(28) H(31) 2.562 3_556
H(28) H(50) 3.599 3_656
H(28) H(51) 3.229 3_656
H(29) C(36) 3.241 4_455
H(29) C(37) 2.683 4_455
H(29) C(38) 3.469 4_455
H(29) H(40) 3.152 .
H(29) H(45) 3.274 4_455
H(29) H(46) 2.260 4_455
H(29) H(51) 3.543 3_656
H(30) C(1) 3.555 2_545
H(30) C(2) 3.250 2_545
H(30) C(7) 3.197 2_545
H(30) C(25) 3.450 .
H(30) H(6) 3.520 2_545
H(30) H(7) 2.504 2_545
H(30) H(36) 3.153 .
H(30) H(37) 3.570 .
H(31) C(6) 3.521 2_545
H(31) C(7) 3.391 2_545
H(31) C(19) 3.500 3_556
H(31) H(3) 3.098 2_545
H(31) H(4) 3.275 2_545
H(31) H(7) 2.499 2_545
H(31) H(24) 3.583 3_556
H(31) H(28) 2.562 3_556
H(31) H(51) 3.312 3_656
H(32) C(30) 3.161 .
H(32) C(31) 2.840 .
H(32) C(32) 3.260 .
H(32) H(4) 3.405 2_545
H(32) H(40) 3.414 .
H(32) H(41) 2.922 .
H(32) H(42) 3.589 .
H(33) N(1) 3.598 .
H(33) C(7) 3.280 .
H(33) H(1) 2.985 .
H(33) H(2) 3.560 .
H(33) H(8) 2.346 .
H(33) H(14) 3.541 4_554
H(33) H(24) 2.997 4_554
H(33) H(26) 3.449 4_554
H(34) C(18) 3.164 4_554
H(34) C(35) 3.373 4_454
H(34) H(1) 2.895 .
H(34) H(3) 3.243 .
H(34) H(5) 3.434 .
H(34) H(24) 3.046 4_554
H(34) H(25) 3.222 4_554
H(34) H(26) 2.714 4_554
H(34) H(43) 3.246 4_454
H(34) H(44) 2.647 4_454
H(35) C(35) 3.575 4_454
H(35) H(1) 3.441 .
H(35) H(20) 2.739 .
H(35) H(44) 2.678 4_454
H(35) H(49) 2.839 3_655
H(36) C(3) 2.990 2_545
H(36) C(4) 3.108 2_545
H(36) C(8) 3.205 2_545
H(36) C(9) 3.438 2_545
H(36) H(9) 3.270 2_545
H(36) H(10) 2.842 2_545
H(36) H(13) 2.853 2_545
H(36) H(20) 2.891 .
H(36) H(30) 3.153 .
H(36) H(49) 3.236 3_655
H(37) C(4) 3.169 2_545
H(37) C(5) 3.043 2_545
H(37) C(9) 3.490 2_545
H(37) C(10) 3.330 2_545
H(37) H(12) 3.463 2_545
H(37) H(13) 3.228 2_545
H(37) H(16) 2.767 2_545
H(37) H(30) 3.570 .
H(38) N(1) 3.303 .
H(38) C(7) 3.206 .
H(38) H(2) 2.557 .
H(38) H(6) 2.734 .
H(38) H(8) 2.888 .
H(38) H(11) 2.778 .
H(39) C(8) 3.204 .
H(39) C(37) 3.301 4_455
H(39) H(2) 2.937 .
H(39) H(9) 3.400 .
H(39) H(11) 2.317 .
H(39) H(15) 3.483 4_555
H(39) H(23) 3.159 4_555
H(39) H(46) 2.589 4_455
H(40) C(10) 3.149 4_555
H(40) C(19) 3.437 .
H(40) C(36) 3.119 4_455
H(40) C(37) 3.229 4_455
H(40) C(42) 3.557 3_656
H(40) C(43) 3.248 3_656
H(40) H(15) 2.558 4_555
H(40) H(16) 3.279 4_555
H(40) H(17) 3.134 4_555
H(40) H(27) 2.855 .
H(40) H(29) 3.152 .
H(40) H(32) 3.414 .
H(40) H(45) 2.446 4_455
H(40) H(46) 2.671 4_455
H(40) H(51) 3.073 3_656
H(41) C(31) 3.552 3_656
H(41) C(32) 3.194 3_656
H(41) C(43) 3.139 3_656
H(41) C(44) 3.009 3_656
H(41) H(4) 2.726 2_545
H(41) H(15) 3.151 4_555
H(41) H(32) 2.922 .
H(41) H(41) 3.367 3_656
H(41) H(42) 2.694 3_656
H(41) H(51) 2.993 3_656
H(41) H(52) 2.747 3_656
H(42) C(10) 3.383 2_545
H(42) C(31) 3.273 3_656
H(42) H(4) 3.068 2_545
H(42) H(15) 3.106 2_545
H(42) H(16) 2.940 2_545
H(42) H(32) 3.589 .
H(42) H(41) 2.694 3_656
H(43) H(5) 3.178 4_555
H(43) H(21) 3.544 1_655
H(43) H(25) 3.072 1_655
H(43) H(26) 3.562 1_655
H(43) H(34) 3.246 4_555
H(44) C(23) 3.146 4_555
H(44) C(24) 3.168 4_555
H(44) H(21) 3.545 1_655
H(44) H(26) 3.131 1_655
H(44) H(34) 2.647 4_555
H(44) H(35) 2.678 4_555
H(44) H(49) 3.380 2_655
H(44) H(50) 3.267 2_655
H(45) C(10) 3.272 1_655
H(45) C(30) 3.328 4_554
H(45) C(41) 3.530 2_655
H(45) C(42) 2.909 2_655
H(45) C(43) 3.597 2_655
H(45) H(15) 3.359 1_655
H(45) H(16) 3.323 1_655
H(45) H(17) 2.649 1_655
H(45) H(21) 3.494 1_655
H(45) H(29) 3.274 4_554
H(45) H(40) 2.446 4_554
H(45) H(50) 2.512 2_655
H(46) C(19) 3.149 4_554
H(46) C(29) 3.162 4_554
H(46) C(30) 3.202 4_554
H(46) H(21) 3.505 1_655
H(46) H(23) 3.543 1_655
H(46) H(27) 3.334 4_554
H(46) H(29) 2.260 4_554
H(46) H(39) 2.589 4_554
H(46) H(40) 2.671 4_554
H(47) C(9) 3.149 4_554
H(47) H(9) 3.298 4_554
H(47) H(13) 3.392 4_554
H(47) H(14) 2.233 4_554
H(47) H(21) 3.568 1_655
H(47) H(22) 3.547 1_655
H(48) C(9) 2.895 4_554
H(48) H(9) 3.536 4_554
H(48) H(12) 3.110 2_545
H(48) H(12) 3.283 4_554
H(48) H(13) 3.371 2_545
H(48) H(13) 2.268 4_554
H(48) H(14) 2.767 4_554
H(48) H(16) 3.068 2_545
H(49) C(24) 3.133 3_655
H(49) C(25) 3.348 3_655
H(49) H(9) 3.526 4_554
H(49) H(12) 3.054 2_545
H(49) H(13) 3.133 4_554
H(49) H(16) 3.232 2_545
H(49) H(22) 3.433 1_655
H(49) H(35) 2.839 3_655
H(49) H(36) 3.236 3_655
H(49) H(44) 3.380 2_645
H(50) C(11) 3.550 1_655
H(50) C(35) 3.463 2_645
H(50) C(36) 3.059 2_645
H(50) H(19) 3.118 1_655
H(50) H(22) 3.446 1_655
H(50) H(27) 3.355 3_656
H(50) H(28) 3.599 3_656
H(50) H(44) 3.267 2_645
H(50) H(45) 2.512 2_645
H(51) C(12) 3.355 1_655
H(51) C(13) 3.165 1_655
H(51) C(14) 3.563 1_655
H(51) C(18) 3.501 1_655
H(51) C(19) 3.115 3_656
H(51) H(25) 2.989 1_655
H(51) H(27) 2.275 3_656
H(51) H(28) 3.229 3_656
H(51) H(29) 3.543 3_656
H(51) H(31) 3.312 3_656
H(51) H(40) 3.073 3_656
H(51) H(41) 2.993 3_656
H(52) C(6) 3.284 4_555
H(52) C(18) 3.403 1_655
H(52) H(3) 3.155 4_555
H(52) H(4) 2.832 4_555
H(52) H(5) 3.340 4_555
H(52) H(21) 3.559 1_655
H(52) H(25) 2.479 1_655
H(52) H(41) 2.747 3_656

loop_
_geom_torsion_atom_site_label_1
_geom_torsion_atom_site_label_2
_geom_torsion_atom_site_label_3
_geom_torsion_atom_site_label_4
_geom_torsion
N(1) Ir(1) Ir(2) C(11) -74.6(6)
N(1) Ir(1) Ir(2) C(12) -137.7(5)
N(1) Ir(1) Ir(2) C(13) 167.3(5)
N(1) Ir(1) Ir(2) C(14) 107.7(6)
N(1) Ir(1) Ir(2) C(15) 23.4(9)
Ir(2) Ir(1) C(1) C(2) -146.6(6)
Ir(2) Ir(1) C(1) C(5) 94.9(7)
Ir(2) Ir(1) C(1) C(6) -23.4(14)
C(1) Ir(1) Ir(2) N(1) 91.0(6)
C(1) Ir(1) Ir(2) C(11) 16.4(7)
C(1) Ir(1) Ir(2) C(12) -46.8(7)
C(1) Ir(1) Ir(2) C(13) -101.7(6)
C(1) Ir(1) Ir(2) C(14) -161.4(7)
C(1) Ir(1) Ir(2) C(15) 114.4(10)
Ir(2) Ir(1) C(2) C(1) 115.4(10)
Ir(2) Ir(1) C(2) C(3) -126.9(11)
Ir(2) Ir(1) C(2) C(7) -9(2)
C(2) Ir(1) Ir(2) N(1) 2.8(12)
C(2) Ir(1) Ir(2) C(11) -71.7(13)
C(2) Ir(1) Ir(2) C(12) -134.9(12)
C(2) Ir(1) Ir(2) C(13) 170.1(12)
C(2) Ir(1) Ir(2) C(14) 110.5(13)
C(2) Ir(1) Ir(2) C(15) 26.3(14)
Ir(2) Ir(1) C(3) C(2) 147.9(6)
Ir(2) Ir(1) C(3) C(4) -93.6(9)
Ir(2) Ir(1) C(3) C(8) 28(2)
C(3) Ir(1) Ir(2) N(1) -97.4(9)
C(3) Ir(1) Ir(2) C(11) -171.9(9)
C(3) Ir(1) Ir(2) C(12) 124.9(9)
C(3) Ir(1) Ir(2) C(13) 69.9(8)
C(3) Ir(1) Ir(2) C(14) 10.3(9)
C(3) Ir(1) Ir(2) C(15) -73.9(11)
Ir(2) Ir(1) C(4) C(3) 135.5(7)
Ir(2) Ir(1) C(4) C(5) -107.2(6)
Ir(2) Ir(1) C(4) C(9) 12.9(14)
C(4) Ir(1) Ir(2) N(1) -157.5(5)
C(4) Ir(1) Ir(2) C(11) 127.9(6)
C(4) Ir(1) Ir(2) C(12) 64.8(6)
C(4) Ir(1) Ir(2) C(13) 9.8(5)
C(4) Ir(1) Ir(2) C(14) -49.8(6)
C(4) Ir(1) Ir(2) C(15) -134.1(9)
Ir(2) Ir(1) C(5) C(1) -131.4(5)
Ir(2) Ir(1) C(5) C(4) 110.4(6)
Ir(2) Ir(1) C(5) C(10) -10.6(12)
C(5) Ir(1) Ir(2) N(1) 149.5(5)
C(5) Ir(1) Ir(2) C(11) 74.9(6)
C(5) Ir(1) Ir(2) C(12) 11.7(5)
C(5) Ir(1) Ir(2) C(13) -43.2(5)
C(5) Ir(1) Ir(2) C(14) -102.8(6)
C(5) Ir(1) Ir(2) C(15) 172.9(9)
N(1) Ir(1) C(1) C(2) -80.7(8)
N(1) Ir(1) C(1) C(5) 160.8(5)
N(1) Ir(1) C(1) C(6) 42.5(12)
C(1) Ir(1) N(1) Ir(2) -138.7(4)
N(1) Ir(1) C(2) C(1) 117.8(7)
N(1) Ir(1) C(2) C(3) -124.6(7)
N(1) Ir(1) C(2) C(7) -6.8(16)
C(2) Ir(1) N(1) Ir(2) -179.0(4)
N(1) Ir(1) C(3) C(2) 75.3(8)
N(1) Ir(1) C(3) C(4) -166.2(6)
N(1) Ir(1) C(3) C(8) -44.4(17)
C(3) Ir(1) N(1) Ir(2) 140.9(5)
N(1) Ir(1) C(4) C(3) 40.2(18)
N(1) Ir(1) C(4) C(5) 157.5(12)
N(1) Ir(1) C(4) C(9) -82.4(19)
C(4) Ir(1) N(1) Ir(2) 110.4(13)
N(1) Ir(1) C(5) C(1) -44.9(12)
N(1) Ir(1) C(5) C(4) -163.2(9)
N(1) Ir(1) C(5) C(10) 75.8(14)
C(5) Ir(1) N(1) Ir(2) -106.8(9)
C(1) Ir(1) C(2) C(3) 117.7(10)
C(1) Ir(1) C(2) C(7) -124.5(19)
C(2) Ir(1) C(1) C(5) -118.5(10)
C(2) Ir(1) C(1) C(6) 123.2(14)
C(1) Ir(1) C(3) C(2) -37.3(7)
C(1) Ir(1) C(3) C(4) 81.2(8)
C(1) Ir(1) C(3) C(8) -156.9(16)
C(3) Ir(1) C(1) C(2) 38.1(8)
C(3) Ir(1) C(1) C(5) -80.4(7)
C(3) Ir(1) C(1) C(6) 161.3(12)
C(1) Ir(1) C(4) C(3) -79.4(8)
C(1) Ir(1) C(4) C(5) 38.0(6)
C(1) Ir(1) C(4) C(9) 158.1(13)
C(4) Ir(1) C(1) C(2) 81.5(8)
C(4) Ir(1) C(1) C(5) -36.9(6)
C(4) Ir(1) C(1) C(6) -155.3(12)
C(1) Ir(1) C(5) C(4) -118.3(9)
C(1) Ir(1) C(5) C(10) 120.7(12)
C(5) Ir(1) C(1) C(2) 118.5(10)
C(5) Ir(1) C(1) C(6) -118.3(13)
C(2) Ir(1) C(3) C(4) 118.5(11)
C(2) Ir(1) C(3) C(8) -119.6(18)
C(3) Ir(1) C(2) C(1) -117.7(10)
C(3) Ir(1) C(2) C(7) 117.8(18)
C(2) Ir(1) C(4) C(3) -37.3(8)
C(2) Ir(1) C(4) C(5) 80.0(7)
C(2) Ir(1) C(4) C(9) -159.9(13)
C(4) Ir(1) C(2) C(1) -80.1(7)
C(4) Ir(1) C(2) C(3) 37.5(7)
C(4) Ir(1) C(2) C(7) 155.3(17)
C(2) Ir(1) C(5) C(1) 36.7(7)
C(2) Ir(1) C(5) C(4) -81.5(8)
C(2) Ir(1) C(5) C(10) 157.5(11)
C(5) Ir(1) C(2) C(1) -37.9(7)
C(5) Ir(1) C(2) C(3) 79.8(8)
C(5) Ir(1) C(2) C(7) -162.4(17)
C(3) Ir(1) C(4) C(5) 117.3(11)
C(3) Ir(1) C(4) C(9) -122.6(15)
C(4) Ir(1) C(3) C(2) -118.5(11)
C(4) Ir(1) C(3) C(8) 121.8(18)
C(3) Ir(1) C(5) C(1) 79.9(7)
C(3) Ir(1) C(5) C(4) -38.4(8)
C(3) Ir(1) C(5) C(10) -159.4(12)
C(5) Ir(1) C(3) C(2) -81.0(7)
C(5) Ir(1) C(3) C(4) 37.5(7)
C(5) Ir(1) C(3) C(8) 159.3(16)
C(4) Ir(1) C(5) C(1) 118.3(9)
C(4) Ir(1) C(5) C(10) -121.0(13)
C(5) Ir(1) C(4) C(3) -117.3(11)
C(5) Ir(1) C(4) C(9) 120.1(15)
Ir(1) Ir(2) C(11) C(12) -97.9(7)
Ir(1) Ir(2) C(11) C(15) 144.7(5)
Ir(1) Ir(2) C(11) C(16) 23.4(12)
Ir(1) Ir(2) C(12) C(11) 134.4(5)
Ir(1) Ir(2) C(12) C(13) -108.1(5)
Ir(1) Ir(2) C(12) C(17) 14.1(11)
Ir(1) Ir(2) C(13) C(12) 112.0(5)
Ir(1) Ir(2) C(13) C(14) -129.3(5)
Ir(1) Ir(2) C(13) C(18) -7.5(10)
Ir(1) Ir(2) C(14) C(13) 98.2(6)
Ir(1) Ir(2) C(14) C(15) -143.3(5)
Ir(1) Ir(2) C(14) C(19) -21.3(12)
Ir(1) Ir(2) C(15) C(11) -127.3(7)
Ir(1) Ir(2) C(15) C(14) 114.2(8)
Ir(1) Ir(2) C(15) C(20) -6.9(17)
N(1) Ir(2) C(11) C(12) -155.0(6)
N(1) Ir(2) C(11) C(15) 87.6(6)
N(1) Ir(2) C(11) C(16) -33.7(10)
C(11) Ir(2) N(1) Ir(1) 147.3(3)
N(1) Ir(2) C(12) C(11) 46.2(10)
N(1) Ir(2) C(12) C(13) 163.7(7)
N(1) Ir(2) C(12) C(17) -74.0(12)
C(12) Ir(2) N(1) Ir(1) 117.0(6)
N(1) Ir(2) C(13) C(12) -130.4(19)
N(1) Ir(2) C(13) C(14) -12(2)
N(1) Ir(2) C(13) C(18) 110(2)
C(13) Ir(2) N(1) Ir(1) -125.9(19)
N(1) Ir(2) C(14) C(13) 177.0(5)
N(1) Ir(2) C(14) C(15) -64.5(7)
N(1) Ir(2) C(14) C(19) 57.5(11)
C(14) Ir(2) N(1) Ir(1) -135.5(4)
N(1) Ir(2) C(15) C(11) -108.1(6)
N(1) Ir(2) C(15) C(14) 133.4(6)
N(1) Ir(2) C(15) C(20) 12.4(11)
C(15) Ir(2) N(1) Ir(1) -171.1(3)
C(11) Ir(2) C(12) C(13) 117.5(8)
C(11) Ir(2) C(12) C(17) -120.2(11)
C(12) Ir(2) C(11) C(15) -117.4(8)
C(12) Ir(2) C(11) C(16) 121.3(11)
C(11) Ir(2) C(13) C(12) -38.4(6)
C(11) Ir(2) C(13) C(14) 80.4(6)
C(11) Ir(2) C(13) C(18) -157.9(10)
C(13) Ir(2) C(11) C(12) 37.5(6)
C(13) Ir(2) C(11) C(15) -79.9(6)
C(13) Ir(2) C(11) C(16) 158.7(10)
C(11) Ir(2) C(14) C(13) -80.5(6)
C(11) Ir(2) C(14) C(15) 37.9(5)
C(11) Ir(2) C(14) C(19) 159.9(10)
C(14) Ir(2) C(11) C(12) 80.7(6)
C(14) Ir(2) C(11) C(15) -36.7(6)
C(14) Ir(2) C(11) C(16) -158.0(10)
C(11) Ir(2) C(15) C(14) -118.4(8)
C(11) Ir(2) C(15) C(20) 120.5(13)
C(15) Ir(2) C(11) C(12) 117.4(8)
C(15) Ir(2) C(11) C(16) -121.3(11)
C(12) Ir(2) C(13) C(14) 118.8(8)
C(12) Ir(2) C(13) C(18) -119.5(11)
C(13) Ir(2) C(12) C(11) -117.5(8)
C(13) Ir(2) C(12) C(17) 122.3(11)
C(12) Ir(2) C(14) C(13) -36.9(6)
C(12) Ir(2) C(14) C(15) 81.6(6)
C(12) Ir(2) C(14) C(19) -156.4(10)
C(14) Ir(2) C(12) C(11) -80.1(6)
C(14) Ir(2) C(12) C(13) 37.4(6)
C(14) Ir(2) C(12) C(17) 159.7(10)
C(12) Ir(2) C(15) C(11) 38.2(5)
C(12) Ir(2) C(15) C(14) -80.2(6)
C(12) Ir(2) C(15) C(20) 158.7(11)
C(15) Ir(2) C(12) C(11) -38.1(6)
C(15) Ir(2) C(12) C(13) 79.4(6)
C(15) Ir(2) C(12) C(17) -158.3(10)
C(13) Ir(2) C(14) C(15) 118.5(8)
C(13) Ir(2) C(14) C(19) -119.5(12)
C(14) Ir(2) C(13) C(12) -118.8(8)
C(14) Ir(2) C(13) C(18) 121.7(11)
C(13) Ir(2) C(15) C(11) 80.7(6)
C(13) Ir(2) C(15) C(14) -37.7(5)
C(13) Ir(2) C(15) C(20) -158.8(11)
C(15) Ir(2) C(13) C(12) -82.0(6)
C(15) Ir(2) C(13) C(14) 36.8(6)
C(15) Ir(2) C(13) C(18) 158.5(10)
C(14) Ir(2) C(15) C(11) 118.4(8)
C(14) Ir(2) C(15) C(20) -121.1(12)
C(15) Ir(2) C(14) C(13) -118.5(8)
C(15) Ir(2) C(14) C(19) 122.0(11)
Ir(1) C(1) C(2) C(3) -59.8(8)
Ir(1) C(1) C(2) C(7) 121.4(14)
Ir(1) C(1) C(5) C(4) 61.1(7)
Ir(1) C(1) C(5) C(10) -117.0(11)
C(2) C(1) C(5) Ir(1) -62.0(8)
C(2) C(1) C(5) C(4) -0.9(13)
C(2) C(1) C(5) C(10) -179.0(11)
C(5) C(1) C(2) Ir(1) 61.4(8)
C(5) C(1) C(2) C(3) 1.6(13)
C(5) C(1) C(2) C(7) -177.2(13)
C(6) C(1) C(2) Ir(1) -122.8(12)
C(6) C(1) C(2) C(3) 177.5(11)
C(6) C(1) C(2) C(7) -1(2)
C(6) C(1) C(5) Ir(1) 122.0(11)
C(6) C(1) C(5) C(4) -176.9(11)
C(6) C(1) C(5) C(10) 5.0(18)
Ir(1) C(2) C(3) C(4) -62.3(8)
Ir(1) C(2) C(3) C(8) 121.4(12)
C(1) C(2) C(3) Ir(1) 60.5(8)
C(1) C(2) C(3) C(4) -1.8(13)
C(1) C(2) C(3) C(8) -178.1(11)
C(7) C(2) C(3) Ir(1) -120.6(13)
C(7) C(2) C(3) C(4) 177.2(12)
C(7) C(2) C(3) C(8) 0.8(17)
Ir(1) C(3) C(4) C(5) -61.3(7)
Ir(1) C(3) C(4) C(9) 122.3(12)
C(2) C(3) C(4) Ir(1) 62.5(8)
C(2) C(3) C(4) C(5) 1.2(13)
C(2) C(3) C(4) C(9) -175.2(12)
C(8) C(3) C(4) Ir(1) -121.2(13)
C(8) C(3) C(4) C(5) 177.5(12)
C(8) C(3) C(4) C(9) 1.1(19)
Ir(1) C(4) C(5) C(1) -60.4(7)
Ir(1) C(4) C(5) C(10) 117.7(11)
C(3) C(4) C(5) Ir(1) 60.2(7)
C(3) C(4) C(5) C(1) -0.2(9)
C(3) C(4) C(5) C(10) 177.9(11)
C(9) C(4) C(5) Ir(1) -123.2(12)
C(9) C(4) C(5) C(1) 176.3(11)
C(9) C(4) C(5) C(10) -5.6(19)
Ir(2) C(11) C(12) C(13) -61.3(7)
Ir(2) C(11) C(12) C(17) 118.3(10)
Ir(2) C(11) C(15) C(14) 61.0(7)
Ir(2) C(11) C(15) C(20) -118.8(10)
C(12) C(11) C(15) Ir(2) -61.4(6)
C(12) C(11) C(15) C(14) -0.5(10)
C(12) C(11) C(15) C(20) 179.8(7)
C(15) C(11) C(12) Ir(2) 61.5(6)
C(15) C(11) C(12) C(13) 0.2(8)
C(15) C(11) C(12) C(17) 179.7(7)
C(16) C(11) C(12) Ir(2) -124.2(10)
C(16) C(11) C(12) C(13) 174.5(10)
C(16) C(11) C(12) C(17) -5.9(17)
C(16) C(11) C(15) Ir(2) 124.2(10)
C(16) C(11) C(15) C(14) -174.8(10)
C(16) C(11) C(15) C(20) 5.4(17)
Ir(2) C(12) C(13) C(14) -60.6(7)
Ir(2) C(12) C(13) C(18) 121.1(10)
C(11) C(12) C(13) Ir(2) 60.8(6)
C(11) C(12) C(13) C(14) 0.1(8)
C(11) C(12) C(13) C(18) -178.1(10)
C(17) C(12) C(13) Ir(2) -118.8(11)
C(17) C(12) C(13) C(14) -179.4(10)
C(17) C(12) C(13) C(18) 2.3(17)
Ir(2) C(13) C(14) C(15) -61.3(7)
Ir(2) C(13) C(14) C(19) 120.7(10)
C(12) C(13) C(14) Ir(2) 60.8(7)
C(12) C(13) C(14) C(15) -0.4(11)
C(12) C(13) C(14) C(19) -178.5(10)
C(18) C(13) C(14) Ir(2) -120.9(11)
C(18) C(13) C(14) C(15) 177.8(10)
C(18) C(13) C(14) C(19) -0.3(13)
Ir(2) C(14) C(15) C(11) -60.4(7)
Ir(2) C(14) C(15) C(20) 119.4(10)
C(13) C(14) C(15) Ir(2) 61.0(7)
C(13) C(14) C(15) C(11) 0.6(11)
C(13) C(14) C(15) C(20) -179.7(9)
C(19) C(14) C(15) Ir(2) -121.0(11)
C(19) C(14) C(15) C(11) 178.6(10)
C(19) C(14) C(15) C(20) -1.7(18)
C(22) C(21) C(26) C(25) 1.6(16)
C(26) C(21) C(22) C(23) -1.1(16)
C(22) C(21) B(1) C(27) 101.4(11)
C(22) C(21) B(1) C(33) -23.3(14)
C(22) C(21) B(1) C(39) -137.1(10)
B(1) C(21) C(22) C(23) -173.5(10)
C(26) C(21) B(1) C(27) -70.5(11)
C(26) C(21) B(1) C(33) 164.8(9)
C(26) C(21) B(1) C(39) 51.0(13)
B(1) C(21) C(26) C(25) 174.3(10)
C(21) C(22) C(23) C(24) -0.5(14)
C(22) C(23) C(24) C(25) 1.8(17)
C(23) C(24) C(25) C(26) -1.4(17)
C(24) C(25) C(26) C(21) -0.4(14)
C(28) C(27) C(32) C(31) 2.6(13)
C(32) C(27) C(28) C(29) -0.9(14)
C(28) C(27) B(1) C(21) -87.7(11)
C(28) C(27) B(1) C(33) 36.5(12)
C(28) C(27) B(1) C(39) 150.4(9)
B(1) C(27) C(28) C(29) 173.1(9)
C(32) C(27) B(1) C(21) 86.2(10)
C(32) C(27) B(1) C(33) -149.7(8)
C(32) C(27) B(1) C(39) -35.8(11)
B(1) C(27) C(32) C(31) -171.7(8)
C(27) C(28) C(29) C(30) -2.4(16)
C(28) C(29) C(30) C(31) 3.9(15)
C(29) C(30) C(31) C(32) -2.2(14)
C(30) C(31) C(32) C(27) -1.1(14)
C(34) C(33) C(38) C(37) 0.1(12)
C(38) C(33) C(34) C(35) 1.4(14)
C(34) C(33) B(1) C(21) 144.4(10)
C(34) C(33) B(1) C(27) 24.3(13)
C(34) C(33) B(1) C(39) -95.5(11)
B(1) C(33) C(34) C(35) 176.1(9)
C(38) C(33) B(1) C(21) -41.0(12)
C(38) C(33) B(1) C(27) -161.2(8)
C(38) C(33) B(1) C(39) 79.1(10)
B(1) C(33) C(38) C(37) -174.9(8)
C(33) C(34) C(35) C(36) -2.2(16)
C(34) C(35) C(36) C(37) 1.4(16)
C(35) C(36) C(37) C(38) -0.0(14)
C(36) C(37) C(38) C(33) -0.8(15)
C(40) C(39) C(44) C(43) 1.6(16)
C(44) C(39) C(40) C(41) -2.3(16)
C(40) C(39) B(1) C(21) 23.2(13)
C(40) C(39) B(1) C(27) 141.2(9)
C(40) C(39) B(1) C(33) -97.4(10)
B(1) C(39) C(40) C(41) 173.4(10)
C(44) C(39) B(1) C(21) -161.2(9)
C(44) C(39) B(1) C(27) -43.2(12)
C(44) C(39) B(1) C(33) 78.2(11)
B(1) C(39) C(44) C(43) -174.2(10)
C(39) C(40) C(41) C(42) 1.1(18)
C(40) C(41) C(42) C(43) 0.8(18)
C(41) C(42) C(43) C(44) -1.5(19)
C(42) C(43) C(44) C(39) 0.3(14)
